data_2206408
loop_
_publ_author_name
'Akriche, Samah'
'Rzaigui, Mohamed'

_publ_section_title
;
 Bis(2-amino-5-chloropyridinium) dihydrogendiphosphate
;
_journal_issue 8
_journal_name_full 'Acta Crystallographica Section E'
_journal_page_first o2607
_journal_page_last o2609
_journal_paper_doi 10.1107/S1600536805022403
_journal_volume 61
_journal_year 2005
_chemical_formula_moiety '2C5 H6 Cl N2 +, H2 O7 P2 2-'
_chemical_formula_sum 'C10 H14 Cl2 N4 O7 P2'
_chemical_formula_weight 435.10
_chemical_name_systematic
;
Bis(2-amino-5-chloropyridinium) dihydrogenodiphosphate
;
_space_group_IT_number 15
_symmetry_cell_setting monoclinic
_symmetry_space_group_name_Hall '-C 2yc'
_symmetry_space_group_name_H-M 'C 1 2/c 1'
_atom_sites_solution_hydrogens geom
_atom_sites_solution_primary direct
_atom_sites_solution_secondary difmap
_audit_creation_method SHELXL-97
_cell_angle_alpha 90.00
_cell_angle_beta 128.55(3)
_cell_angle_gamma 90.00
_cell_formula_units_Z 4
_cell_length_a 16.872(8)
_cell_length_b 11.144(3)
_cell_length_c 11.266(5)
_cell_measurement_reflns_used 25
_cell_measurement_temperature 293
_cell_measurement_theta_max 11
_cell_measurement_theta_min 9
_cell_volume 1656.6(14)
_computing_cell_refinement 'CAD-4 EXPRESS'
_computing_data_collection 'CAD-4 EXPRESS (Enraf--Nonius, 1994)'
_computing_data_reduction 'XCAD4 (Harms & Wocadlo, 1995)'
_computing_molecular_graphics 'ORTEP-3 for Windows (Farrugia, 1997)'
_computing_publication_material 'WinGX (Farrugia, 1999)'
_computing_structure_refinement 'SHELXL97 (Sheldrick, 1997)'
_computing_structure_solution 'SHELXS97 (Sheldrick, 1997)'
_diffrn_ambient_temperature 293(2)
_diffrn_measured_fraction_theta_full 1.000
_diffrn_measured_fraction_theta_max 1.000
_diffrn_measurement_device '\k-geometry diffractometer'
_diffrn_measurement_device_type 'Enraf--Nonius CAD-4'
_diffrn_measurement_method \w/2\q
_diffrn_radiation_monochromator graphite
_diffrn_radiation_source 'fine-focus sealed tube'
_diffrn_radiation_type AgK\a
_diffrn_radiation_wavelength 0.5608
_diffrn_reflns_av_R_equivalents 0.0190
_diffrn_reflns_av_sigmaI/netI 0.0107
_diffrn_reflns_limit_h_max 25
_diffrn_reflns_limit_h_min -16
_diffrn_reflns_limit_k_max 16
_diffrn_reflns_limit_k_min 0
_diffrn_reflns_limit_l_max 16
_diffrn_reflns_limit_l_min -16
_diffrn_reflns_number 3057
_diffrn_reflns_theta_full 24.96
_diffrn_reflns_theta_max 24.96
_diffrn_reflns_theta_min 2.03
_diffrn_standards_decay_% 0.24
_diffrn_standards_interval_count 400
_diffrn_standards_interval_time 120
_diffrn_standards_number 2
_exptl_absorpt_coefficient_mu 0.326
_exptl_absorpt_correction_type none
_exptl_crystal_colour colorless
_exptl_crystal_density_diffrn 1.745
_exptl_crystal_density_method 'not measured'
_exptl_crystal_description prism
_exptl_crystal_F_000 888
_exptl_crystal_size_max 0.23
_exptl_crystal_size_mid 0.17
_exptl_crystal_size_min 0.15
_refine_diff_density_max 0.521
_refine_diff_density_min -0.639
_refine_ls_extinction_coef 0.0150(15)
_refine_ls_extinction_expression Fc^*^=kFc[1+0.001xFc^2^\l^3^/sin(2\q)]^-1/4^
_refine_ls_extinction_method SHELXL97
_refine_ls_goodness_of_fit_ref 1.131
_refine_ls_hydrogen_treatment constr
_refine_ls_matrix_type full
_refine_ls_number_parameters 116
_refine_ls_number_reflns 2948
_refine_ls_number_restraints 0
_refine_ls_restrained_S_all 1.131
_refine_ls_R_factor_all 0.0446
_refine_ls_R_factor_gt 0.0377
_refine_ls_shift/su_max 0.001
_refine_ls_shift/su_mean 0.000
_refine_ls_structure_factor_coef Fsqd
_refine_ls_weighting_details 'calc w = 1/[\s^2^(Fo^2^)+(0.0562P)^2^+1.4425P] where P = (Fo^2^+2Fc^2^)/3'
_refine_ls_weighting_scheme calc
_refine_ls_wR_factor_gt 0.1076
_refine_ls_wR_factor_ref 0.1122
_reflns_number_gt 2589
_reflns_number_total 2948
_reflns_threshold_expression I>2\s(I)
_cod_data_source_file dn6233.cif
_cod_data_source_block I
_cod_original_sg_symbol_H-M 'C 2/c'
_cod_database_code 2206408
_cod_database_fobs_code 2206408

loop_
_symmetry_equiv_pos_as_xyz
'x, y, z'
'-x, y, -z+1/2'
'x+1/2, y+1/2, z'
'-x+1/2, y+1/2, -z+1/2'
'-x, -y, -z'
'x, -y, z-1/2'
'-x+1/2, -y+1/2, -z'
'x+1/2, -y+1/2, z-1/2'

loop_
_atom_site_label
_atom_site_fract_x
_atom_site_fract_y
_atom_site_fract_z
_atom_site_U_iso_or_equiv
_atom_site_adp_type
_atom_site_calc_flag
_atom_site_refinement_flags
_atom_site_occupancy
_atom_site_type_symbol
P1 0.10360(3) 0.69189(3) 0.80774(4) 0.02292(10) Uani d . 1 P
Cl1 0.13829(6) 0.06962(5) 0.62168(7) 0.06080(18) Uani d . 1 Cl
O1 0.16158(8) 0.65349(10) 0.96990(11) 0.0288(2) Uani d . 1 O
O2 0.15747(9) 0.79654(12) 0.79150(13) 0.0376(3) Uani d . 1 O
H2 0.2107 0.8129 0.8751 0.056 Uiso calc R 1 H
O3 0.07753(9) 0.59227(10) 0.69954(12) 0.0313(2) Uani d . 1 O
O4 0.0000 0.75589(13) 0.7500 0.0286(3) Uani d S 1 O
N1 0.11862(10) 0.36380(11) 0.79413(14) 0.0284(2) Uani d . 1 N
H1 0.1138 0.4393 0.7750 0.034 Uiso calc R 1 H
N2 0.11939(12) 0.40957(13) 0.99393(16) 0.0349(3) Uani d . 1 N
H2A 0.1158 0.4844 0.9725 0.042 Uiso calc R 1 H
H2B 0.1214 0.3880 1.0691 0.042 Uiso calc R 1 H
C1 0.12187(11) 0.32788(13) 0.91168(16) 0.0271(3) Uani d . 1 C
C2 0.12762(12) 0.20242(14) 0.94005(18) 0.0322(3) Uani d . 1 C
H2C 0.1285 0.1743 1.0185 0.039 Uiso calc R 1 H
C3 0.13188(13) 0.12390(15) 0.8516(2) 0.0364(3) Uani d . 1 C
H3 0.1358 0.0419 0.8698 0.044 Uiso calc R 1 H
C4 0.13037(13) 0.16686(15) 0.73228(19) 0.0343(3) Uani d . 1 C
C5 0.12257(12) 0.28679(14) 0.70490(18) 0.0313(3) Uani d . 1 C
H5 0.1199 0.3159 0.6251 0.038 Uiso calc R 1 H

loop_
_atom_site_aniso_label
_atom_site_aniso_U_11
_atom_site_aniso_U_22
_atom_site_aniso_U_33
_atom_site_aniso_U_12
_atom_site_aniso_U_13
_atom_site_aniso_U_23
P1 0.02296(16) 0.02414(17) 0.02482(17) -0.00190(11) 0.01644(13) 0.00084(11)
Cl1 0.0984(5) 0.0382(2) 0.0715(4) -0.0024(3) 0.0656(4) -0.0126(2)
O1 0.0280(5) 0.0329(5) 0.0256(4) -0.0054(4) 0.0167(4) 0.0022(4)
O2 0.0299(5) 0.0441(6) 0.0334(5) -0.0101(5) 0.0171(5) 0.0094(5)
O3 0.0373(5) 0.0311(5) 0.0320(5) 0.0021(4) 0.0247(5) -0.0020(4)
O4 0.0262(6) 0.0225(6) 0.0395(8) 0.000 0.0216(6) 0.000
N1 0.0351(6) 0.0259(5) 0.0318(6) 0.0045(4) 0.0245(5) 0.0055(4)
N2 0.0490(8) 0.0317(6) 0.0353(6) 0.0051(5) 0.0318(6) 0.0051(5)
C1 0.0266(6) 0.0297(6) 0.0279(6) 0.0033(5) 0.0185(5) 0.0049(5)
C2 0.0362(7) 0.0299(7) 0.0358(7) 0.0031(5) 0.0250(6) 0.0081(5)
C3 0.0413(8) 0.0273(6) 0.0453(8) 0.0018(6) 0.0293(7) 0.0047(6)
C4 0.0406(8) 0.0298(7) 0.0397(8) 0.0003(6) 0.0285(7) -0.0019(6)
C5 0.0377(7) 0.0314(7) 0.0348(7) 0.0020(5) 0.0275(6) 0.0017(5)

loop_
_atom_type_symbol
_atom_type_description
_atom_type_scat_dispersion_real
_atom_type_scat_dispersion_imag
_atom_type_scat_source
C C 0.0020 0.0010 'International Tables Vol C Tables 4.2.6.8 and 6.1.1.4'
H H 0.0000 0.0000 'International Tables Vol C Tables 4.2.6.8 and 6.1.1.4'
Cl Cl 0.1000 0.0980 'International Tables Vol C Tables 4.2.6.8 and 6.1.1.4'
N N 0.0030 0.0020 'International Tables Vol C Tables 4.2.6.8 and 6.1.1.4'
O O 0.0060 0.0040 'International Tables Vol C Tables 4.2.6.8 and 6.1.1.4'
P P 0.0670 0.0580 'International Tables Vol C Tables 4.2.6.8 and 6.1.1.4'

loop_
_geom_angle_atom_site_label_1
_geom_angle_atom_site_label_2
_geom_angle_atom_site_label_3
_geom_angle_site_symmetry_1
_geom_angle
O3 P1 O1 . 114.68(7)
O3 P1 O2 . 110.87(8)
O1 P1 O2 . 111.79(7)
O3 P1 O4 . 107.85(7)
O1 P1 O4 . 109.85(6)
O2 P1 O4 . 100.82(8)
P1 O2 H2 . 109.5
P1 O4 P1 2_556 127.17(10)
C1 N1 C5 . 123.28(13)
C1 N1 H1 . 118.4
C5 N1 H1 . 118.4
C1 N2 H2A . 120.0
C1 N2 H2B . 120.0
H2A N2 H2B . 120.0
N2 C1 N1 . 118.98(13)
N2 C1 C2 . 123.22(13)
N1 C1 C2 . 117.80(13)
C3 C2 C1 . 119.62(14)
C3 C2 H2C . 120.2
C1 C2 H2C . 120.2
C2 C3 C4 . 120.06(15)
C2 C3 H3 . 120.0
C4 C3 H3 . 120.0
C5 C4 C3 . 119.41(15)
C5 C4 Cl1 . 119.72(13)
C3 C4 Cl1 . 120.87(13)
N1 C5 C4 . 119.80(14)
N1 C5 H5 . 120.1
C4 C5 H5 . 120.1

loop_
_geom_bond_atom_site_label_1
_geom_bond_atom_site_label_2
_geom_bond_site_symmetry_2
_geom_bond_distance
P1 O3 . 1.4978(12)
P1 O1 . 1.5001(13)
P1 O2 . 1.5577(12)
P1 O4 . 1.6031(11)
Cl1 C4 . 1.7183(17)
O2 H2 . 0.8200
O4 P1 2_556 1.6031(11)
N1 C1 . 1.3515(18)
N1 C5 . 1.3546(19)
N1 H1 . 0.8600
N2 C1 . 1.318(2)
N2 H2A . 0.8600
N2 H2B . 0.8600
C1 C2 . 1.424(2)
C2 C3 . 1.361(2)
C2 H2C . 0.9300
C3 C4 . 1.413(2)
C3 H3 . 0.9300
C4 C5 . 1.359(2)
C5 H5 . 0.9300

loop_
_geom_hbond_atom_site_label_D
_geom_hbond_atom_site_label_H
_geom_hbond_atom_site_label_A
_geom_hbond_site_symmetry_A
_geom_hbond_distance_DH
_geom_hbond_distance_HA
_geom_hbond_distance_DA
_geom_hbond_angle_DHA
O2 H2 O1 7_567 0.82 1.77 2.574(2) 165
N1 H1 O3 . 0.86 1.83 2.6792(18) 168
N2 H2A O1 . 0.86 2.04 2.8651(19) 160
N2 H2B O3 6_566 0.86 2.03 2.811(2) 151
